data_2007736
loop_
_publ_author_name
'Sawada, Keiju'
'Ohashi, Yuji'

_publ_section_title
;
 2-Oxo-1,2-dihydropyridine-6-carboxylic Acid
;
_journal_issue 10
_journal_name_full 'Acta Crystallographica Section C'
_journal_page_first 1491
_journal_page_last 1493
_journal_paper_doi 10.1107/S0108270198007446
_journal_volume 54
_journal_year 1998
_chemical_formula_moiety 'C6 H5 N O3'
_chemical_formula_sum 'C6 H5 N O3'
_chemical_formula_weight 139.11
_chemical_name_common
;
 6-carboxy-2-pyridone
;
_space_group_IT_number 14
_symmetry_cell_setting monoclinic
_symmetry_space_group_name_Hall '-P 2yn'
_symmetry_space_group_name_H-M 'P 1 21/n 1'
_cell_angle_alpha 90.00
_cell_angle_beta 105.164(11)
_cell_angle_gamma 90.00
_cell_formula_units_Z 4
_cell_length_a 9.346(2)
_cell_length_b 4.5979(12)
_cell_length_c 13.7798(14)
_cell_measurement_reflns_used 25
_cell_measurement_temperature 200(2)
_cell_measurement_theta_max 29.59
_cell_measurement_theta_min 25.46
_cell_volume 571.5(2)
_computing_cell_refinement 'MSC/AFC Diffractometer Control Software'
_computing_data_collection
;
MSC/AFC Diffractometer Control Software
(Molecular Structure Corporation, 1988)
;
_computing_data_reduction 'TEXSAN PROCESS (Molecular Structure Corporation, 1993)'
_computing_molecular_graphics 'ORTEPIII (Burnett & Johnson, 1996)'
_computing_publication_material SHELXL97
_computing_structure_refinement 'SHELXL97 (Sheldrick, 1997)'
_computing_structure_solution 'SHELXS86 (Sheldrick, 1990)'
_diffrn_ambient_temperature 200(2)
_diffrn_measured_fraction_theta_full 0.905
_diffrn_measured_fraction_theta_max 0.905
_diffrn_measurement_device_type 'Rigaku AFC-5R'
_diffrn_measurement_method \w-2\q
_diffrn_radiation_monochromator graphite
_diffrn_radiation_source 'fine-focus sealed tube'
_diffrn_radiation_type CuK\a
_diffrn_radiation_wavelength 1.54184
_diffrn_reflns_av_R_equivalents 0.030
_diffrn_reflns_av_sigmaI/netI 0.040
_diffrn_reflns_limit_h_max 11
_diffrn_reflns_limit_h_min 0
_diffrn_reflns_limit_k_max 5
_diffrn_reflns_limit_k_min 0
_diffrn_reflns_limit_l_max 15
_diffrn_reflns_limit_l_min -15
_diffrn_reflns_number 980
_diffrn_reflns_theta_full 67.49
_diffrn_reflns_theta_max 67.5
_diffrn_reflns_theta_min 5.15
_diffrn_standards_decay_% -0.39
_diffrn_standards_interval_count 100
_diffrn_standards_number 3
_exptl_absorpt_coefficient_mu 1.139
_exptl_absorpt_correction_T_max 1.000
_exptl_absorpt_correction_T_min 0.777
_exptl_absorpt_correction_type '\y scan'
_exptl_absorpt_process_details '(North et al., 1968)'
_exptl_crystal_colour orange
_exptl_crystal_density_diffrn 1.617
_exptl_crystal_density_method 'not measured'
_exptl_crystal_description plate
_exptl_crystal_F_000 288
_exptl_crystal_size_max 0.30
_exptl_crystal_size_mid 0.12
_exptl_crystal_size_min 0.03
_refine_diff_density_max 0.33
_refine_diff_density_min -0.28
_refine_ls_extinction_method none
_refine_ls_goodness_of_fit_ref 1.024
_refine_ls_hydrogen_treatment 'H atoms: see below'
_refine_ls_matrix_type full
_refine_ls_number_parameters 91
_refine_ls_number_reflns 935
_refine_ls_number_restraints 0
_refine_ls_restrained_S_all 1.024
_refine_ls_R_factor_all 0.093
_refine_ls_R_factor_gt 0.051
_refine_ls_shift/su_max 0.002
_refine_ls_shift/su_mean 0.000
_refine_ls_structure_factor_coef Fsqd
_refine_ls_weighting_details 'w = 1/[\s^2^(Fo^2^)+(0.1137P)^2^+0.0257P] where P = (Fo^2^+2Fc^2^)/3'
_refine_ls_weighting_scheme calc
_refine_ls_wR_factor_ref 0.161
_reflns_number_gt 616
_reflns_number_total 935
_reflns_threshold_expression I>2\s(I)
_cod_data_source_file ka1286.cif
_cod_data_source_block ka1286
_cod_original_sg_symbol_H-M 'P 21/n'
_cod_database_code 2007736

loop_
_symmetry_equiv_pos_as_xyz
'x, y, z'
'-x+1/2, y+1/2, -z+1/2'
'-x, -y, -z'
'x-1/2, -y-1/2, z-1/2'

loop_
_atom_site_label
_atom_site_fract_x
_atom_site_fract_y
_atom_site_fract_z
_atom_site_U_iso_or_equiv
_atom_site_adp_type
_atom_site_calc_flag
_atom_site_refinement_flags
_atom_site_occupancy
_atom_site_disorder_assembly
_atom_site_disorder_group
_atom_site_type_symbol
N1 0.4246(3) 0.7055(6) 0.57506(17) 0.0231(6) Uani d . 1 . . N
H1 0.5040 0.8105 0.5893 0.028 Uiso d . 1 . . H
C2 0.3288(3) 0.6994(7) 0.4825(2) 0.0253(7) Uani d . 1 . . C
O7 0.3524(2) 0.8560(5) 0.41270(14) 0.0279(6) Uani d . 1 . . O
C3 0.2060(3) 0.5054(7) 0.4687(2) 0.0286(8) Uani d . 1 . . C
H3 0.1364 0.4863 0.3975 0.034 Uiso d . 1 . . H
C4 0.1861(3) 0.3447(8) 0.5474(2) 0.0313(8) Uani d . 1 . . C
H4 0.1061 0.2274 0.5365 0.038 Uiso d . 1 . . H
C5 0.2875(4) 0.3617(8) 0.6422(2) 0.0301(8) Uani d . 1 . . C
H5 0.2795 0.2566 0.6980 0.036 Uiso d . 1 . . H
C6 0.4068(3) 0.5412(7) 0.6545(2) 0.0255(7) Uani d . 1 . . C
C8 0.5229(3) 0.5510(7) 0.7519(2) 0.0283(8) Uani d . 1 . . C
O9 0.5009(3) 0.4483(6) 0.82752(15) 0.0385(7) Uani d . 1 . . O
O10 0.6464(2) 0.6759(6) 0.74561(14) 0.0317(6) Uani d . 1 . . O
H6 0.7298 0.6885 0.8155 0.048 Uiso d . 1 . . H

loop_
_atom_site_aniso_label
_atom_site_aniso_U_11
_atom_site_aniso_U_22
_atom_site_aniso_U_33
_atom_site_aniso_U_12
_atom_site_aniso_U_13
_atom_site_aniso_U_23
N1 0.0195(13) 0.0237(14) 0.0248(12) 0.0001(10) 0.0033(9) -0.0002(11)
C2 0.0220(16) 0.0265(17) 0.0262(14) 0.0038(13) 0.0042(11) 0.0009(14)
O7 0.0277(12) 0.0307(13) 0.0231(11) -0.0010(10) 0.0025(8) 0.0011(9)
C3 0.0275(16) 0.0287(18) 0.0260(15) -0.0038(15) 0.0007(12) -0.0047(14)
C4 0.0234(17) 0.0290(18) 0.0404(18) -0.0056(14) 0.0064(14) 0.0004(15)
C5 0.0275(17) 0.0310(18) 0.0321(15) -0.0003(15) 0.0084(12) 0.0040(15)
C6 0.0247(15) 0.0268(16) 0.0249(15) 0.0050(13) 0.0064(12) 0.0004(13)
C8 0.0280(16) 0.0316(18) 0.0251(16) 0.0043(14) 0.0064(12) -0.0014(13)
O9 0.0353(13) 0.0513(16) 0.0272(12) 0.0024(12) 0.0049(9) 0.0076(11)
O10 0.0260(11) 0.0408(14) 0.0248(11) -0.0030(11) 0.0004(8) 0.0029(10)

loop_
_atom_type_symbol
_atom_type_description
_atom_type_scat_dispersion_real
_atom_type_scat_dispersion_imag
_atom_type_scat_source
C C 0.0181 0.0091 'International Tables Vol C Tables 4.2.6.8 and 6.1.1.4'
H H 0.0000 0.0000 'International Tables Vol C Tables 4.2.6.8 and 6.1.1.4'
N N 0.0311 0.0180 'International Tables Vol C Tables 4.2.6.8 and 6.1.1.4'
O O 0.0492 0.0322 'International Tables Vol C Tables 4.2.6.8 and 6.1.1.4'

loop_
_geom_angle_atom_site_label_1
_geom_angle_atom_site_label_2
_geom_angle_atom_site_label_3
_geom_angle_site_symmetry_1
_geom_angle_site_symmetry_3
_geom_angle
_geom_angle_publ_flag
H1 N1 C2 . . 122.9 ?
H1 N1 C6 . . 113.6 ?
C2 N1 C6 . . 123.5(3) y
H1 N1 O7 . 3_676 13.47 ?
C2 N1 O7 . 3_676 111.12(19) ?
C6 N1 O7 . 3_676 125.12(19) ?
N1 H1 O7 . 3_676 160.9 ?
O7 C2 N1 . . 120.0(3) y
O7 C2 C3 . . 123.3(3) y
N1 C2 C3 . . 116.7(3) y
C2 O7 H6 . 4_575 110.4 ?
C2 O7 H1 . 3_676 133.1 ?
H6 O7 H1 4_575 3_676 115.6 ?
H3 C3 C4 . . 121.8 ?
H3 C3 C2 . . 117.8 ?
C4 C3 C2 . . 120.3(3) y
H4 C4 C3 . . 118.1 ?
H4 C4 C5 . . 121.2 ?
C3 C4 C5 . . 120.8(3) y
H5 C5 C6 . . 117.0 ?
H5 C5 C4 . . 124.2 ?
C6 C5 C4 . . 118.8(3) y
C5 C6 N1 . . 119.9(3) y
C5 C6 C8 . . 120.7(3) y
N1 C6 C8 . . 119.3(3) y
O9 C8 O10 . . 125.4(3) y
O9 C8 C6 . . 121.1(3) y
O10 C8 C6 . . 113.6(3) y
C8 O9 H3 . 4_666 118.4 ?
C8 O10 O7 . 4_676 112.25(17) ?
C8 O10 H6 . . 114.2 ?
O7 O10 H6 4_676 . 6.5 ?

loop_
_geom_bond_atom_site_label_1
_geom_bond_atom_site_label_2
_geom_bond_site_symmetry_2
_geom_bond_distance
_geom_bond_publ_flag
N1 H1 . 0.864 y
N1 C2 . 1.354(4) y
N1 C6 . 1.376(4) y
N1 O7 3_676 2.873(3) ?
H1 O7 3_676 2.043 ?
C2 O7 . 1.266(4) y
C2 C3 . 1.426(4) y
O7 H6 4_575 1.531 ?
O7 H1 3_676 2.043 ?
C3 H3 . 1.029 ?
C3 C4 . 1.365(5) y
C4 H4 . 0.903 ?
C4 C5 . 1.401(4) y
C5 H5 . 0.928 ?
C5 C6 . 1.362(5) y
C6 C8 . 1.489(4) y
C8 O9 . 1.210(4) y
C8 O10 . 1.312(4) y
O9 H3 4_666 2.427 ?
O10 O7 4_676 2.590(3) ?
O10 H6 . 1.0708 ?

loop_
_geom_torsion_atom_site_label_1
_geom_torsion_atom_site_label_2
_geom_torsion_atom_site_label_3
_geom_torsion_atom_site_label_4
_geom_torsion_site_symmetry_1
_geom_torsion_site_symmetry_4
_geom_torsion
C2 N1 H1 O7 . 3_676 31.1(7)
C6 N1 H1 O7 . 3_676 -150.3(4)
H1 N1 C2 O7 . . -1.3(5)
C6 N1 C2 O7 . . -179.8(3)
O7 N1 C2 O7 3_676 . 6.1(4)
H1 N1 C2 C3 . . 177.1(3)
C6 N1 C2 C3 . . -1.3(4)
O7 N1 C2 C3 3_676 . -175.5(2)
N1 C2 O7 H6 . 4_575 179.9
C3 C2 O7 H6 . 4_575 1.6
N1 C2 O7 H1 . 3_676 -11.7(5)
C3 C2 O7 H1 . 3_676 170.0(2)
O7 C2 C3 H3 . . 2.8(5)
N1 C2 C3 H3 . . -175.5(3)
O7 C2 C3 C4 . . -179.3(3)
N1 C2 C3 C4 . . 2.3(5)
H3 C3 C4 H4 . . -3.7(6)
C2 C3 C4 H4 . . 178.5(3)
H3 C3 C4 C5 . . 176.1(3)
C2 C3 C4 C5 . . -1.6(5)
H4 C4 C5 H5 . . 0.2(6)
C3 C4 C5 H5 . . -179.6(3)
H4 C4 C5 C6 . . 179.7(3)
C3 C4 C5 C6 . . -0.1(5)
H5 C5 C6 N1 . . -179.4(3)
C4 C5 C6 N1 . . 1.2(5)
H5 C5 C6 C8 . . 3.7(5)
C4 C5 C6 C8 . . -175.8(3)
H1 N1 C6 C5 . . -179.0(3)
C2 N1 C6 C5 . . -0.4(5)
O7 N1 C6 C5 3_676 . 172.9(2)
H1 N1 C6 C8 . . -2.0(4)
C2 N1 C6 C8 . . 176.6(3)
O7 N1 C6 C8 3_676 . -10.1(4)
C5 C6 C8 O9 . . -15.1(5)
N1 C6 C8 O9 . . 168.0(3)
C5 C6 C8 O10 . . 164.3(3)
N1 C6 C8 O10 . . -12.7(4)
O10 C8 O9 H3 . 4_666 -68.3(4)
C6 C8 O9 H3 . 4_666 110.9(3)
O9 C8 O10 O7 . 4_676 4.7(4)
C6 C8 O10 O7 . 4_676 -174.6(2)
